data_1562334
loop_
_publ_author_name
'Xiong, Pingping'
'Li, Jie'
'Bu, Huaiyu'
'Wei, Qing'
'Zhang, Ruolin'
'Chen, Sanping'

_publ_section_title
;
 Copper(II) complexes with 4-(1H-1, 2, 4-trizol-1-ylmethyl) benzoic acid:
 Syntheses, crystal structures and antifungal activities
;
_journal_name_full 'Journal of Solid State Chemistry'
_journal_page_first 292
_journal_page_last 299
_journal_paper_doi 10.1016/j.jssc.2014.04.012
_journal_volume 215
_journal_year 2014
_chemical_formula_moiety 'C20 H12 Cu N6 O4'
_chemical_formula_sum 'C20 H12 Cu N6 O4'
_chemical_formula_weight 463.90
_space_group_IT_number 14
_space_group_name_Hall '-P 2ybc'
_space_group_name_H-M_alt 'P 1 21/c 1'
_symmetry_cell_setting monoclinic
_symmetry_space_group_name_H-M 'P 1 21/c 1'
_atom_sites_solution_hydrogens geom
_atom_sites_solution_primary direct
_atom_sites_solution_secondary difmap
_audit_creation_method SHELXL-97
_cell_angle_alpha 90.00
_cell_angle_beta 93.435(4)
_cell_angle_gamma 90.00
_cell_formula_units_Z 2
_cell_length_a 5.3239(10)
_cell_length_b 16.558(3)
_cell_length_c 10.639(2)
_cell_measurement_reflns_used 334
_cell_measurement_temperature 296(2)
_cell_measurement_theta_max 16.16
_cell_measurement_theta_min 2.28
_cell_volume 936.2(3)
_computing_structure_refinement 'SHELXL-97 (Sheldrick, 1997)'
_computing_structure_solution 'SHELXS-97 (Sheldrick, 1990)'
_diffrn_ambient_temperature 296(2)
_diffrn_measured_fraction_theta_full 0.994
_diffrn_measured_fraction_theta_max 0.994
_diffrn_measurement_device_type 'Bruker APEX-II CCD'
_diffrn_measurement_method '\f and \w scans'
_diffrn_radiation_monochromator graphite
_diffrn_radiation_source 'fine-focus sealed tube'
_diffrn_radiation_type MoK\a
_diffrn_radiation_wavelength 0.71073
_diffrn_reflns_av_R_equivalents 0.0949
_diffrn_reflns_av_sigmaI/netI 0.1108
_diffrn_reflns_limit_h_max 3
_diffrn_reflns_limit_h_min -6
_diffrn_reflns_limit_k_max 19
_diffrn_reflns_limit_k_min -20
_diffrn_reflns_limit_l_max 12
_diffrn_reflns_limit_l_min -12
_diffrn_reflns_number 4772
_diffrn_reflns_theta_full 25.54
_diffrn_reflns_theta_max 25.54
_diffrn_reflns_theta_min 2.28
_diffrn_standards_number 0
_exptl_absorpt_coefficient_mu 1.210
_exptl_absorpt_correction_T_max 0.897
_exptl_absorpt_correction_T_min 0.816
_exptl_absorpt_correction_type multi-scan
_exptl_crystal_colour purple
_exptl_crystal_density_diffrn 1.646
_exptl_crystal_density_method 'not measured'
_exptl_crystal_description block
_exptl_crystal_F_000 470
_exptl_crystal_size_max 0.24
_exptl_crystal_size_mid 0.14
_exptl_crystal_size_min 0.09
_refine_diff_density_max 0.668
_refine_diff_density_min -0.516
_refine_diff_density_rms 0.105
_refine_ls_extinction_method none
_refine_ls_goodness_of_fit_ref 1.022
_refine_ls_hydrogen_treatment constr
_refine_ls_matrix_type full
_refine_ls_number_parameters 142
_refine_ls_number_reflns 1747
_refine_ls_number_restraints 0
_refine_ls_restrained_S_all 1.022
_refine_ls_R_factor_all 0.1204
_refine_ls_R_factor_gt 0.0752
_refine_ls_shift/su_max 0.000
_refine_ls_shift/su_mean 0.000
_refine_ls_structure_factor_coef Fsqd
_refine_ls_weighting_details 'calc w=1/[\s^2^(Fo^2^)+(0.1000P)^2^+0.0000P] where P=(Fo^2^+2Fc^2^)/3'
_refine_ls_weighting_scheme calc
_refine_ls_wR_factor_gt 0.1774
_refine_ls_wR_factor_ref 0.2088
_reflns_number_gt 1142
_reflns_number_total 1747
_reflns_threshold_expression >2sigma(I)
_cod_data_source_file JSSC-2014-215-292.cif
_cod_data_source_block xb6661
_cod_depositor_comments
;
The following automatic conversions were performed:

data item '_symmetry_cell_setting' value 'Monoclinic' was changed to
'monoclinic' in accordance with the built-in table derived from the
CIF Core dictionary named 'cif_core.dic' version 2.4.5 last updated
on 2014-11-21.

Automatic conversion script
Id: cif_fix_values 8369 2020-08-20 11:38:08Z andrius 
;
_cod_original_sg_symbol_H-M 'P2(1)/c  '
_cod_database_code 1562334

loop_
_symmetry_equiv_pos_as_xyz
'x, y, z'
'-x, y+1/2, -z+1/2'
'-x, -y, -z'
'x, -y-1/2, z-1/2'

loop_
_atom_site_label
_atom_site_type_symbol
_atom_site_fract_x
_atom_site_fract_y
_atom_site_fract_z
_atom_site_U_iso_or_equiv
_atom_site_adp_type
_atom_site_occupancy
_atom_site_symmetry_multiplicity
_atom_site_calc_flag
_atom_site_refinement_flags
_atom_site_disorder_assembly
_atom_site_disorder_group
Cu1 Cu 0.5000 0.5000 0.5000 0.0339(4) Uani 1 2 d S . .
C1 C 0.4622(13) 0.5870(4) 0.7090(6) 0.0344(16) Uani 1 1 d . . .
C2 C 0.3603(13) 0.6169(4) 0.8285(6) 0.0335(16) Uani 1 1 d . . .
C3 C 0.4685(13) 0.6830(4) 0.8923(7) 0.0380(17) Uani 1 1 d . . .
H3 H 0.6099 0.7076 0.8622 0.046 Uiso 1 1 calc R . .
C4 C 0.3673(14) 0.7122(5) 1.0004(7) 0.0446(19) Uani 1 1 d . . .
H4 H 0.4405 0.7565 1.0419 0.053 Uiso 1 1 calc R . .
C5 C 0.1583(14) 0.6759(4) 1.0469(6) 0.0360(17) Uani 1 1 d . . .
C6 C 0.0494(14) 0.6105(5) 0.9816(6) 0.0416(19) Uani 1 1 d . . .
H6 H -0.0935 0.5863 1.0109 0.050 Uiso 1 1 calc R . .
C7 C 0.1477(15) 0.5816(4) 0.8769(7) 0.0417(18) Uani 1 1 d . . .
H7 H 0.0727 0.5374 0.8360 0.050 Uiso 1 1 calc R . .
C8 C 0.0360(15) 0.7101(5) 0.1606(6) 0.046(2) Uani 1 1 d . . .
C9 C 0.2804(14) 0.6076(5) 0.2985(6) 0.0410(18) Uani 1 1 d . . .
H9 H 0.4108 0.5972 0.2464 0.049 Uiso 1 1 calc R . .
C10 C 0.0407(14) 0.6088(5) 0.4487(7) 0.0401(18) Uani 1 1 d . . .
H10 H -0.0245 0.5970 0.5258 0.048 Uiso 1 1 calc R . .
N1 N -0.0693(11) 0.6579(4) 0.3676(5) 0.0387(15) Uani 1 1 d . . .
N2 N 0.0886(11) 0.6564(3) 0.2704(5) 0.0344(14) Uani 1 1 d . . .
N3 N 0.2596(10) 0.5758(3) 0.4120(5) 0.0328(13) Uani 1 1 d . . .
O1 O 0.3575(9) 0.5246(3) 0.6602(4) 0.0389(12) Uani 1 1 d . . .
O2 O 0.6365(11) 0.6233(3) 0.6618(5) 0.0516(15) Uani 1 1 d . . .

loop_
_atom_site_aniso_label
_atom_site_aniso_U_11
_atom_site_aniso_U_22
_atom_site_aniso_U_33
_atom_site_aniso_U_23
_atom_site_aniso_U_13
_atom_site_aniso_U_12
Cu1 0.0421(8) 0.0341(7) 0.0259(6) -0.0012(5) 0.0063(5) 0.0058(6)
C1 0.038(4) 0.040(4) 0.025(4) 0.006(3) 0.001(3) 0.009(3)
C2 0.033(4) 0.032(4) 0.035(4) 0.004(3) 0.006(3) 0.005(3)
C3 0.036(4) 0.032(4) 0.045(4) -0.001(3) 0.000(3) -0.001(3)
C4 0.044(5) 0.044(5) 0.045(5) -0.001(4) -0.008(4) 0.003(4)
C5 0.043(4) 0.029(4) 0.036(4) 0.003(3) 0.000(3) 0.011(3)
C6 0.048(5) 0.041(4) 0.037(4) -0.002(3) 0.018(4) -0.002(4)
C7 0.055(5) 0.030(4) 0.040(4) -0.008(3) 0.001(4) -0.003(3)
C8 0.065(5) 0.046(5) 0.027(4) -0.002(3) 0.002(4) 0.023(4)
C9 0.042(4) 0.054(5) 0.027(4) 0.002(3) 0.003(3) 0.009(4)
C10 0.041(4) 0.046(5) 0.034(4) -0.007(4) 0.015(3) -0.002(4)
N1 0.040(4) 0.047(4) 0.030(3) -0.005(3) 0.008(3) 0.007(3)
N2 0.040(3) 0.036(3) 0.027(3) -0.003(3) 0.001(3) 0.010(3)
N3 0.040(3) 0.032(3) 0.028(3) -0.002(2) 0.009(3) 0.002(3)
O1 0.048(3) 0.035(3) 0.034(3) -0.005(2) 0.011(2) 0.002(2)
O2 0.055(3) 0.056(4) 0.046(3) -0.001(3) 0.020(3) -0.005(3)

loop_
_atom_type_symbol
_atom_type_description
_atom_type_scat_dispersion_real
_atom_type_scat_dispersion_imag
_atom_type_scat_source
C C 0.0033 0.0016 'International Tables Vol C Tables 4.2.6.8 and 6.1.1.4'
H H 0.0000 0.0000 'International Tables Vol C Tables 4.2.6.8 and 6.1.1.4'
N N 0.0061 0.0033 'International Tables Vol C Tables 4.2.6.8 and 6.1.1.4'
O O 0.0106 0.0060 'International Tables Vol C Tables 4.2.6.8 and 6.1.1.4'
Cu Cu 0.3201 1.2651 'International Tables Vol C Tables 4.2.6.8 and 6.1.1.4'

loop_
_geom_angle_atom_site_label_1
_geom_angle_atom_site_label_2
_geom_angle_atom_site_label_3
_geom_angle
_geom_angle_site_symmetry_1
_geom_angle_site_symmetry_3
O1 Cu1 O1 180.000(2) 3_666 .
O1 Cu1 N3 89.6(2) 3_666 .
O1 Cu1 N3 90.4(2) . .
O1 Cu1 N3 90.4(2) 3_666 3_666
O1 Cu1 N3 89.6(2) . 3_666
N3 Cu1 N3 180.000(2) . 3_666
O2 C1 O1 123.5(7) . .
O2 C1 C2 120.1(7) . .
O1 C1 C2 116.4(6) . .
C3 C2 C7 117.9(6) . .
C3 C2 C1 120.9(6) . .
C7 C2 C1 121.2(7) . .
C4 C3 C2 120.6(7) . .
C4 C3 H3 119.7 . .
C2 C3 H3 119.7 . .
C5 C4 C3 120.4(7) . .
C5 C4 H4 119.8 . .
C3 C4 H4 119.8 . .
C4 C5 C6 118.7(7) . .
C4 C5 C8 121.1(7) . 1_556
C6 C5 C8 120.1(7) . 1_556
C7 C6 C5 121.1(7) . .
C7 C6 H6 119.4 . .
C5 C6 H6 119.4 . .
C6 C7 C2 121.3(7) . .
C6 C7 H7 119.3 . .
C2 C7 H7 119.3 . .
N2 C8 C5 109.6(5) . 1_554
N2 C9 N3 110.0(6) . .
N2 C9 H9 125.0 . .
N3 C9 H9 125.0 . .
N1 C10 N3 114.7(7) . .
N1 C10 H10 122.6 . .
N3 C10 H10 122.6 . .
C10 N1 N2 102.6(6) . .
C9 N2 N1 110.0(6) . .
C9 N2 C8 130.6(6) . .
N1 N2 C8 119.2(5) . .
C9 N3 C10 102.7(6) . .
C9 N3 Cu1 126.4(5) . .
C10 N3 Cu1 130.9(5) . .
C1 O1 Cu1 110.1(4) . .

loop_
_geom_bond_atom_site_label_1
_geom_bond_atom_site_label_2
_geom_bond_distance
_geom_bond_site_symmetry_2
Cu1 O1 1.949(5) 3_666
Cu1 O1 1.949(5) .
Cu1 N3 1.986(5) .
Cu1 N3 1.986(5) 3_666
C1 O2 1.237(8) .
C1 O1 1.269(8) .
C1 C2 1.496(9) .
C2 C3 1.394(9) .
C2 C7 1.399(10) .
C3 C4 1.386(10) .
C3 H3 0.9300 .
C4 C5 1.382(10) .
C4 H4 0.9300 .
C5 C6 1.394(10) .
C5 C8 1.517(9) 1_556
C6 C7 1.346(9) .
C6 H6 0.9300 .
C7 H7 0.9300 .
C8 N2 1.482(8) .
C8 C5 1.517(9) 1_554
C9 N2 1.322(9) .
C9 N3 1.329(8) .
C9 H9 0.9300 .
C10 N1 1.300(9) .
C10 N3 1.365(8) .
C10 H10 0.9300 .
N1 N2 1.370(8) .
